data_1007255
loop_
_publ_author_name
'Averbuch-Pouchot, M T'
'Durif, A'
'Guitel, J C'

_publ_section_title
;
Crystal structure of Na3 P Cr3 O13 (H2 O)13: A new type of
chromophosphoric anion
;
_journal_coden_ASTM JSSCBI
_journal_name_full 'Journal of Solid State Chemistry'
_journal_page_first 325
_journal_page_last 333
_journal_paper_doi 10.1016/0022-4596(80)90153-X
_journal_volume 33
_journal_year 1980
_chemical_formula_structural 'Na3 (P Cr3 O13) (H2 O)3'
_chemical_formula_sum 'Cr3 H6 Na3 O16 P'
_chemical_name_systematic
;
Sodium tris(chromato)phosphate(V) trihydrate
;
_space_group_IT_number 29
_symmetry_cell_setting orthorhombic
_symmetry_Int_Tables_number 29
_symmetry_space_group_name_Hall 'P 2c -2b'
_symmetry_space_group_name_H-M 'P b c 21'
_cell_angle_alpha 90
_cell_angle_beta 90
_cell_angle_gamma 90
_cell_formula_units_Z 8
_cell_length_a 11.72(3)
_cell_length_b 14.89(3)
_cell_length_c 16.59(3)
_cell_volume 2895.1
_refine_ls_R_factor_all 0.063
_cod_original_formula_sum 'H6 Cr3 Na3 O16 P'
_cod_database_code 1007255

loop_
_symmetry_equiv_pos_as_xyz
x,y,z
-x,-y,1/2+z
x,1/2-y,1/2+z
-x,1/2+y,z

loop_
_atom_site_aniso_label
_atom_site_aniso_U_11
_atom_site_aniso_U_12
_atom_site_aniso_U_13
_atom_site_aniso_U_22
_atom_site_aniso_U_23
_atom_site_aniso_U_33
Na1 0.00451(48) 0.00025(29) -0.00055(29) 0.00239(33) 0.00007(23) 0.00134(21)
Na2 0.00426(49) -0.00112(36) 0.00007(33) 0.00321(30) -0.00047(24) 0.00311(25)
Na3 0.00332(47) -0.00007(35) 0.00017(32) 0.00416(33) -0.00079(23) 0.00278(24)
Na4 0.00468(50) -0.00022(33) -0.00060(29) 0.00295(30) 0.00002(22) 0.00217(24)
Na5 0.00411(53) -0.00042(33) 0.00115(29) 0.00369(42) 0.00031(26) 0.00306(30)
Na6 0.00361(49) 0.00035(33) -0.00094(30) 0.00310(31) 0.00002(24) 0.00277(26)
P1 0.00313(26) -0.00022(18) -0.00018(20) 0.00161(20) 0.00035(15) 0.00166(13)
P2 0.00285(28) -0.00031(18) -0.00035(16) 0.00095(18) 0.00005(14) 0.00153(13)
Cr1 0.00267(17) 0.00019(12) 0.00036(11) 0.00149(10) 0.00010(9) 0.00172(7)
Cr2 0.00331(17) 0.00013(11) -0.00026(11) 0.00161(11) -0.00008(8) 0.00159(81)
Cr3 0.00263(17) 0.00033(12) 0.00053(12) 0.00163(11) 0.00010(9) 0.00226(8)
Cr4 0.00304(18) -0.00026(12) -0.00036(12) 0.00162(10) -0.00013(9) 0.00195(9)
Cr5 0.00400(19) 0.00026(13) 0.00056(13) 0.00181(11) -0.00017(9) 0.00179(9)
Cr6 0.00292(16) -0.00003(11) 0.00010(11) 0.00142(10) -0.00014(8) 0.00136(8)

loop_
_atom_site_label
_atom_site_type_symbol
_atom_site_symmetry_multiplicity
_atom_site_Wyckoff_symbol
_atom_site_fract_x
_atom_site_fract_y
_atom_site_fract_z
_atom_site_occupancy
_atom_site_attached_hydrogens
_atom_site_calc_flag
Na1 Na1+ 4 a 0.4963(5) 0.3773(5) 0.3141(4) 1. 0 d
Na2 Na1+ 4 a 0.1777(6) 0.1170(4) 0.1693(4) 1. 0 d
Na3 Na1+ 4 a 0.3152(5) 0.3685(4) 0.4912(4) 1. 0 d
Na4 Na1+ 4 a 0.8922(5) 0.1203(4) 0.1022(4) 1. 0 d
Na5 Na1+ 4 a -0.0184(6) 0.1308(6) 0.3295(4) 1. 0 d
Na6 Na1+ 4 a 0.6095(5) 0.1238(4) 0.0192(4) 1. 0 d
P1 P5+ 4 a -0.0017(3) 0.4465(3) 0.2085 1. 0 d
P2 P5+ 4 a 0.4807(3) 0.1906(3) 0.4298(2) 1. 0 d
Cr1 Cr6+ 4 a 0.8284(2) 0.8211(1) 0.3028(2) 1. 0 d
Cr2 Cr6+ 4 a 0.0705(2) 0.3248(1) 0.0548(2) 1. 0 d
Cr3 Cr6+ 4 a 0.8164(2) 0.3051(2) 0.2664(2) 1. 0 d
Cr4 Cr6+ 4 a 0.3073(2) 0.0540(1) 0.3507(2) 1. 0 d
Cr5 Cr6+ 4 a 0.6705(2) 0.0665(2) 0.3520(2) 1. 0 d
Cr6 Cr6+ 4 a 0.5514(2) 0.4211(1) 0.0847(2) 1. 0 d
O1 O2- 4 a 0.2000(9) 0.3442(7) 0.0368(7) 1. 0 d
O2 O2- 4 a 0.6812(10) 0.3194(8) 0.2713(6) 1. 0 d
O3 O2- 4 a 0.1742(10) 0.3248(7) 0.3994(7) 1. 0 d
O4 O2- 4 a 0.0051(8) 0.0460(7) 0.2047(6) 1. 0 d
O5 O2- 4 a 0.2961(10) 0.3366(8) 0.2693(7) 1. 0 d
O6 O2- 4 a -0.0007(10) 0.1568(13) 0.4761(8) 1. 0 d
O7 O2- 4 a 0.0784(11) 0.4133(8) 0.2794(7) 1. 0 d
O8 O2- 4 a 0.0507(9) 0.2247(7) 0.0879(7) 1. 0 d
O9 O2- 4 a 0.1180(8) 0.2291(6) 0.2685(6) 1. 0 d
O10 O2- 4 a 0.8479(9) 0.2249(7) 0.2063(7) 1. 0 d
O11 O2- 4 a 0.8815(10) 0.4087(8) 0.2294(7) 1. 0 d
O12 O2- 4 a 0.0349(10) 0.4023(12) 0.1299(10) 1. 0 d
O13 O2- 4 a 0.8724(10) 0.2798(7) 0.3482(8) 1. 0 d
O14 O2- 4 a 0.8029(12) 0.0816(9) 0.3713(8) 1. 0 d
O15 O2- 4 a 0.4770(8) 0.2892(8) 0.4390(6) 1. 0 d
O16 O2- 4 a 0.3257(9) 0.0423(6) 0.2565(7) 1. 0 d
O17 O2- 4 a 0.1761(10) 0.0606(7) 0.3712(6) 1. 0 d
O18 O2- 4 a 0.5969(9) 0.1619(8) 0.3923(6) 1. 0 d
O19 O2- 4 a 0.3744(9) 0.4774(7) 0.3925(6) 1. 0 d
O20 O2- 4 a 0.6476(12) 0.0621(9) 0.2575(9) 1. 0 d
O21 O2- 4 a 0.4505(8) 0.0247(6) 0.0636(6) 1. 0 d
O22 O2- 4 a 0.6825(8) 0.3826(6) 0.0822(6) 1. 0 d
O23 O2- 4 a 0.4721(9) 0.3555(8) 0.0118(7) 1. 0 d
O24 O2- 4 a 0.4969(9) 0.4015(11) 0.1692(7) 1. 0 d
O25 O2- 4 a 0.3795(8) 0.1594(7) 0.3757(6) 1. 0 d
O26 O2- 4 a 0.635(1) 0.4721(7) 0.3975(7) 1. 0 d
O27 O2- 4 a 0.3294(9) 0.2027(6) 0.1179(6) 1. 2 d
O28 O2- 4 a 0.5647(10) 0.1921(7) 0.1510(6) 1. 2 d
O29 O2- 4 a 0.7741(8) 0.2181(6) 0.0155(6) 1. 2 d
O30 O2- 4 a -0.0436(9) 0.4371(7) 0.4751(6) 1. 2 d
O31 O2- 4 a 0.0176(9) 0.0355(6) 0.0467(6) 1. 2 d
O32 O2- 4 a 0.7288(8) 0.0216(7) 0.1004(6) 1. 2 d

loop_
_atom_type_symbol
_atom_type_oxidation_number
Na1+ 1.000
P5+ 5.000
Cr6+ 6.000
O2- -2.000
H1+ 1.000
